data_4122137
loop_
_publ_author_name
'Braunschweig, Holger'
'Ye, Qing'
'Vargas, Alfredo'
'Dewhurst, Rian D.'
'Hupp, Florian'

_publ_section_title
;
 Complete and Partial 1,2-Additions across Transition Metal-Boron Double
 Bonds.
;
_journal_issue 27
_journal_name_full 'Journal of the American Chemical Society'
_journal_page_first 9560
_journal_page_last 9563
_journal_paper_doi 10.1021/ja504761f
_journal_volume 136
_journal_year 2014
_chemical_formula_moiety 'C46 H60 B2 Cl6 Fe2 Ga2 O6 P2'
_chemical_formula_sum 'C46 H60 B2 Cl6 Fe2 Ga2 O6 P2'
_chemical_formula_weight 1256.34
_chemical_name_common
;
?
;
_chemical_name_systematic
; 
?
;
_space_group_IT_number 15
_symmetry_cell_setting monoclinic
_symmetry_space_group_name_Hall '-C 2yc'
_symmetry_space_group_name_H-M 'C 1 2/c 1'
_atom_sites_solution_hydrogens geom
_atom_sites_solution_primary direct
_atom_sites_solution_secondary difmap
_audit_creation_method SHELXL-97
_cell_angle_alpha 90.00
_cell_angle_beta 106.775(5)
_cell_angle_gamma 90.00
_cell_formula_units_Z 4
_cell_length_a 22.480(3)
_cell_length_b 9.9041(13)
_cell_length_c 26.374(4)
_cell_measurement_reflns_used 5279
_cell_measurement_temperature 100(2)
_cell_measurement_theta_max 26.65
_cell_measurement_theta_min 2.26
_cell_volume 5622.1(14)
_computing_cell_refinement 'Saint+ ver. 7.68A (Bruker AXS)'
_computing_data_collection 'APEX2 ver. 2010.3 (Bruker AXS)'
_computing_data_reduction 'Saint+ ver. 7.68A (Bruker AXS)'
_computing_molecular_graphics 'XP ver. 5.1 (Bruker AXS, 1998)'
_computing_publication_material 'SHELXL-97 (Sheldrick, 2008)'
_computing_structure_refinement 'SHELXL-97 (Sheldrick, 2008)'
_computing_structure_solution 'SHELXS-97 (Sheldrick, 2008)'
_diffrn_ambient_temperature 100(2)
_diffrn_detector_area_resol_mean 8.333
_diffrn_measured_fraction_theta_full 1.000
_diffrn_measured_fraction_theta_max 1.000
_diffrn_measurement_device_type 'Bruker X8-APEX II'
_diffrn_measurement_method '\f and \w scans'
_diffrn_radiation_monochromator 'multi-layer mirror'
_diffrn_radiation_source 'rotating anode'
_diffrn_radiation_type MoK\a
_diffrn_radiation_wavelength 0.71073
_diffrn_reflns_av_R_equivalents 0.0424
_diffrn_reflns_av_sigmaI/netI 0.0501
_diffrn_reflns_limit_h_max 14
_diffrn_reflns_limit_h_min -28
_diffrn_reflns_limit_k_max 12
_diffrn_reflns_limit_k_min -12
_diffrn_reflns_limit_l_max 32
_diffrn_reflns_limit_l_min -32
_diffrn_reflns_number 21051
_diffrn_reflns_theta_full 26.37
_diffrn_reflns_theta_max 26.37
_diffrn_reflns_theta_min 1.61
_exptl_absorpt_coefficient_mu 1.839
_exptl_absorpt_correction_T_max 0.7455
_exptl_absorpt_correction_T_min 0.6053
_exptl_absorpt_correction_type multi-scan
_exptl_absorpt_process_details 'Sadabs 2008/1 (Bruker 2008)'
_exptl_crystal_colour colourless
_exptl_crystal_density_diffrn 1.484
_exptl_crystal_density_method 'not measured'
_exptl_crystal_description block
_exptl_crystal_F_000 2560
_exptl_crystal_size_max 0.23
_exptl_crystal_size_mid 0.12
_exptl_crystal_size_min 0.10
_refine_diff_density_max 0.627
_refine_diff_density_min -0.416
_refine_diff_density_rms 0.098
_refine_ls_extinction_method none
_refine_ls_goodness_of_fit_ref 1.097
_refine_ls_hydrogen_treatment constr
_refine_ls_matrix_type full
_refine_ls_number_parameters 307
_refine_ls_number_reflns 5767
_refine_ls_number_restraints 42
_refine_ls_restrained_S_all 1.102
_refine_ls_R_factor_all 0.0613
_refine_ls_R_factor_gt 0.0428
_refine_ls_shift/su_max 0.000
_refine_ls_shift/su_mean 0.000
_refine_ls_structure_factor_coef Fsqd
_refine_ls_weighting_details 'calc w=1/[\s^2^(Fo^2^)+(0.0260P)^2^+26.6189P] where P=(Fo^2^+2Fc^2^)/3'
_refine_ls_weighting_scheme calc
_refine_ls_wR_factor_gt 0.0906
_refine_ls_wR_factor_ref 0.0967
_reflns_number_gt 4552
_reflns_number_total 5767
_reflns_threshold_expression >2sigma(I)
_cod_data_source_file ja504761f_si_002.cif
_cod_data_source_block 2
_cod_depositor_comments
;
The following automatic conversions were performed:

'_symmetry_cell_setting' value 'Monoclinic' changed to 'monoclinic'
according to
/usr/data/users/saulius/crontab/automatic-downloads/rss-feeds/ACS/lib/dictionaries/cif_core.dic
dictionary named 'cif_core.dic' version 2.4.2 from 2011-04-26.

Automatic conversion script
Id: cif_fix_values 2281 2013-09-26 08:29:07Z andrius 

 Adding full bibliography for 4122136--4122137.cif.
;
_cod_original_cell_volume 5622.2(14)
_cod_original_sg_symbol_H-M C2/c
_cod_database_code 4122137

loop_
_symmetry_equiv_pos_as_xyz
'x, y, z'
'-x, y, -z+1/2'
'x+1/2, y+1/2, z'
'-x+1/2, y+1/2, -z+1/2'
'-x, -y, -z'
'x, -y, z-1/2'
'-x+1/2, -y+1/2, -z'
'x+1/2, -y+1/2, z-1/2'

loop_
_atom_site_label
_atom_site_type_symbol
_atom_site_fract_x
_atom_site_fract_y
_atom_site_fract_z
_atom_site_U_iso_or_equiv
_atom_site_adp_type
_atom_site_occupancy
_atom_site_symmetry_multiplicity
_atom_site_calc_flag
_atom_site_refinement_flags
Ga01 Ga 0.423737(19) 0.26441(4) 0.255615(14) 0.01289(10) Uani 1 1 d .
Fe1 Fe 0.38640(2) 0.28023(5) 0.330302(18) 0.01271(12) Uani 1 1 d .
Cl1 Cl 0.36525(5) -0.02519(9) 0.27270(3) 0.0223(2) Uani 1 1 d .
P1 P 0.37874(5) 0.50933(9) 0.32633(4) 0.0189(2) Uani 1 1 d .
B1S B 0.38542(19) 0.0726(4) 0.33300(15) 0.0145(8) Uani 1 1 d .
Cl2 Cl 0.5000 0.10409(11) 0.2500 0.0142(3) Uani 1 2 d S
Cl3 Cl 0.36629(4) 0.26856(9) 0.17253(3) 0.0195(2) Uani 1 1 d .
Cl4 Cl 0.5000 0.43310(12) 0.2500 0.0174(3) Uani 1 2 d S
C11 C 0.3555(2) 0.5798(4) 0.26155(15) 0.0239(9) Uani 1 1 d .
H11A H 0.3508 0.6778 0.2640 0.036 Uiso 1 1 calc R
H11B H 0.3158 0.5401 0.2414 0.036 Uiso 1 1 calc R
H11C H 0.3871 0.5604 0.2436 0.036 Uiso 1 1 calc R
C12 C 0.4485(2) 0.6013(4) 0.3599(2) 0.0406(12) Uani 1 1 d .
H12A H 0.4818 0.5774 0.3444 0.061 Uiso 1 1 calc R
H12B H 0.4611 0.5778 0.3976 0.061 Uiso 1 1 calc R
H12C H 0.4404 0.6985 0.3559 0.061 Uiso 1 1 calc R
C13 C 0.3210(2) 0.5774(4) 0.35536(17) 0.0319(10) Uani 1 1 d .
H13A H 0.3186 0.6756 0.3505 0.048 Uiso 1 1 calc R
H13B H 0.3329 0.5563 0.3933 0.048 Uiso 1 1 calc R
H13C H 0.2805 0.5372 0.3380 0.048 Uiso 1 1 calc R
O21 O 0.51855(13) 0.2897(3) 0.38861(10) 0.0246(6) Uani 1 1 d .
C21 C 0.46747(18) 0.2822(3) 0.36582(13) 0.0158(8) Uani 1 1 d .
O22 O 0.34125(14) 0.2801(3) 0.42385(10) 0.0265(6) Uani 1 1 d .
C22 C 0.35903(18) 0.2786(4) 0.38734(14) 0.0187(8) Uani 1 1 d .
O23 O 0.26579(13) 0.2612(3) 0.25005(11) 0.0263(6) Uani 1 1 d .
C23 C 0.31272(18) 0.2677(4) 0.28115(14) 0.0176(8) Uani 1 1 d .
C31 C 0.39558(17) -0.0155(3) 0.38405(13) 0.0153(8) Uani 1 1 d .
C32 C 0.34376(18) -0.0489(4) 0.40099(14) 0.0177(8) Uani 1 1 d .
C33 C 0.35126(19) -0.1291(4) 0.44626(14) 0.0191(8) Uani 1 1 d .
C34 C 0.41043(19) -0.1743(4) 0.47347(14) 0.0208(9) Uani 1 1 d .
H34 H 0.4155 -0.2281 0.5042 0.025 Uiso 1 1 calc R
C35 C 0.46228(18) -0.1434(3) 0.45725(14) 0.0172(8) Uani 1 1 d .
C36 C 0.45497(17) -0.0641(3) 0.41171(14) 0.0157(8) Uani 1 1 d .
C37 C 0.27942(19) -0.0038(4) 0.37029(15) 0.0251(9) Uani 1 1 d .
H37A H 0.2817 0.0504 0.3398 0.038 Uiso 1 1 calc R
H37B H 0.2615 0.0507 0.3932 0.038 Uiso 1 1 calc R
H37C H 0.2532 -0.0831 0.3578 0.038 Uiso 1 1 calc R
C38 C 0.2967(2) -0.1698(4) 0.46483(16) 0.0304(10) Uani 1 1 d .
H38A H 0.2680 -0.2244 0.4375 0.046 Uiso 1 1 calc R
H38B H 0.2752 -0.0888 0.4717 0.046 Uiso 1 1 calc R
H38C H 0.3112 -0.2227 0.4975 0.046 Uiso 1 1 calc R
C39 C 0.5251(2) -0.1989(4) 0.48748(15) 0.0252(9) Uani 1 1 d .
H39A H 0.5208 -0.2547 0.5169 0.038 Uiso 1 1 calc R
H39B H 0.5536 -0.1239 0.5014 0.038 Uiso 1 1 calc R
H39C H 0.5416 -0.2539 0.4637 0.038 Uiso 1 1 calc R
C40 C 0.51047(18) -0.0369(4) 0.39247(15) 0.0200(8) Uani 1 1 d .
H40A H 0.5409 0.0166 0.4189 0.030 Uiso 1 1 calc R
H40B H 0.4974 0.0132 0.3590 0.030 Uiso 1 1 calc R
H40C H 0.5293 -0.1228 0.3869 0.030 Uiso 1 1 calc R
C61 C 0.3540(2) 0.6555(5) 0.07539(18) 0.0352(11) Uani 1 1 d U
C62 C 0.3784(2) 0.6611(5) 0.13002(17) 0.0375(11) Uani 1 1 d U
H62 H 0.3977 0.5832 0.1487 0.045 Uiso 1 1 calc R
C63 C 0.3753(2) 0.7777(5) 0.15758(17) 0.0368(11) Uani 1 1 d U
H63 H 0.3937 0.7804 0.1948 0.044 Uiso 1 1 calc R
C64 C 0.3454(2) 0.8910(5) 0.13147(19) 0.0427(12) Uani 1 1 d U
H64 H 0.3424 0.9709 0.1506 0.051 Uiso 1 1 calc R
C65 C 0.3203(3) 0.8860(6) 0.0781(2) 0.0487(14) Uani 1 1 d U
H65 H 0.2993 0.9630 0.0599 0.058 Uiso 1 1 calc R
C66 C 0.3248(2) 0.7696(5) 0.04925(18) 0.0387(11) Uani 1 1 d U
H66 H 0.3079 0.7688 0.0118 0.046 Uiso 1 1 calc R
C67 C 0.3599(3) 0.5298(5) 0.0454(2) 0.0472(13) Uani 1 1 d U
H67A H 0.3264 0.5272 0.0120 0.071 Uiso 1 1 calc R
H67B H 0.3571 0.4504 0.0667 0.071 Uiso 1 1 calc R
H67C H 0.4001 0.5299 0.0379 0.071 Uiso 1 1 calc R

loop_
_atom_site_aniso_label
_atom_site_aniso_U_11
_atom_site_aniso_U_22
_atom_site_aniso_U_33
_atom_site_aniso_U_23
_atom_site_aniso_U_13
_atom_site_aniso_U_12
Ga01 0.0118(2) 0.01273(19) 0.01511(18) -0.00004(14) 0.00540(16) 0.00041(16)
Fe1 0.0111(3) 0.0128(2) 0.0151(2) -0.00036(18) 0.0052(2) 0.0009(2)
Cl1 0.0323(6) 0.0149(4) 0.0205(4) -0.0029(3) 0.0088(4) -0.0052(4)
P1 0.0202(5) 0.0133(5) 0.0236(5) -0.0028(4) 0.0071(4) 0.0014(4)
B1S 0.0058(19) 0.023(2) 0.0174(19) -0.0002(16) 0.0070(17) 0.0010(17)
Cl2 0.0143(6) 0.0101(5) 0.0211(6) 0.000 0.0095(5) 0.000
Cl3 0.0152(4) 0.0271(5) 0.0150(4) 0.0022(3) 0.0025(4) 0.0039(4)
Cl4 0.0168(7) 0.0099(5) 0.0292(6) 0.000 0.0127(6) 0.000
C11 0.030(2) 0.0152(19) 0.033(2) 0.0008(15) 0.019(2) 0.0096(17)
C12 0.035(3) 0.019(2) 0.063(3) -0.014(2) 0.006(3) -0.002(2)
C13 0.040(3) 0.025(2) 0.039(2) 0.0007(18) 0.024(2) 0.011(2)
O21 0.0163(15) 0.0304(15) 0.0242(14) 0.0006(11) 0.0013(13) 0.0007(12)
C21 0.019(2) 0.0129(17) 0.0176(17) -0.0003(13) 0.0078(16) 0.0024(15)
O22 0.0283(17) 0.0321(16) 0.0243(14) 0.0006(12) 0.0159(13) 0.0041(13)
C22 0.017(2) 0.0149(18) 0.0229(19) 0.0007(14) 0.0029(17) -0.0004(16)
O23 0.0148(15) 0.0338(16) 0.0281(14) 0.0021(12) 0.0030(13) -0.0023(12)
C23 0.017(2) 0.0164(18) 0.0234(18) 0.0010(14) 0.0125(17) -0.0014(16)
C31 0.0161(19) 0.0110(16) 0.0205(17) -0.0024(13) 0.0081(16) -0.0006(15)
C32 0.016(2) 0.0146(17) 0.0232(18) -0.0030(14) 0.0076(17) -0.0031(15)
C33 0.021(2) 0.0164(18) 0.0236(19) -0.0018(14) 0.0125(18) 0.0009(16)
C34 0.027(2) 0.0161(18) 0.0204(18) 0.0013(14) 0.0088(18) -0.0001(17)
C35 0.018(2) 0.0120(17) 0.0204(18) -0.0020(13) 0.0038(17) 0.0028(15)
C36 0.0139(19) 0.0114(17) 0.0226(18) -0.0040(13) 0.0062(16) 0.0013(15)
C37 0.018(2) 0.026(2) 0.031(2) 0.0027(16) 0.0059(18) -0.0034(17)
C38 0.030(3) 0.035(2) 0.034(2) 0.0058(18) 0.020(2) -0.004(2)
C39 0.026(2) 0.021(2) 0.025(2) 0.0011(15) 0.0014(18) 0.0088(17)
C40 0.018(2) 0.0171(18) 0.0258(19) 0.0011(15) 0.0082(17) 0.0016(16)
C61 0.029(2) 0.044(2) 0.037(2) -0.0009(19) 0.018(2) -0.010(2)
C62 0.037(3) 0.045(2) 0.035(2) 0.0056(19) 0.016(2) -0.010(2)
C63 0.043(3) 0.042(2) 0.030(2) -0.0004(18) 0.018(2) -0.007(2)
C64 0.045(3) 0.049(3) 0.041(2) 0.000(2) 0.023(2) -0.001(2)
C65 0.041(3) 0.064(3) 0.044(2) 0.009(2) 0.016(2) 0.013(2)
C66 0.029(2) 0.059(3) 0.032(2) 0.004(2) 0.0129(19) 0.001(2)
C67 0.046(3) 0.049(3) 0.052(3) -0.012(2) 0.023(2) -0.016(2)

loop_
_atom_type_symbol
_atom_type_description
_atom_type_scat_dispersion_real
_atom_type_scat_dispersion_imag
_atom_type_scat_source
C C 0.0033 0.0016 'International Tables Vol C Tables 4.2.6.8 and 6.1.1.4'
H H 0.0000 0.0000 'International Tables Vol C Tables 4.2.6.8 and 6.1.1.4'
B B 0.0013 0.0007 'International Tables Vol C Tables 4.2.6.8 and 6.1.1.4'
O O 0.0106 0.0060 'International Tables Vol C Tables 4.2.6.8 and 6.1.1.4'
P P 0.1023 0.0942 'International Tables Vol C Tables 4.2.6.8 and 6.1.1.4'
Cl Cl 0.1484 0.1585 'International Tables Vol C Tables 4.2.6.8 and 6.1.1.4'
Fe Fe 0.3463 0.8444 'International Tables Vol C Tables 4.2.6.8 and 6.1.1.4'
Ga Ga 0.2307 1.6083 'International Tables Vol C Tables 4.2.6.8 and 6.1.1.4'

loop_
_geom_angle_atom_site_label_1
_geom_angle_atom_site_label_2
_geom_angle_atom_site_label_3
_geom_angle
_geom_angle_site_symmetry_3
Cl3 Ga01 Fe1 125.63(3) .
Cl3 Ga01 Cl2 100.22(3) .
Fe1 Ga01 Cl2 122.30(2) .
Cl3 Ga01 Cl4 98.53(3) .
Fe1 Ga01 Cl4 115.65(2) .
Cl2 Ga01 Cl4 85.47(3) .
C22 Fe1 C23 97.93(17) .
C22 Fe1 C21 96.06(17) .
C23 Fe1 C21 165.58(17) .
C22 Fe1 B1S 87.24(16) .
C23 Fe1 B1S 86.49(16) .
C21 Fe1 B1S 90.71(16) .
C22 Fe1 P1 90.45(12) .
C23 Fe1 P1 89.65(12) .
C21 Fe1 P1 93.73(11) .
B1S Fe1 P1 175.19(12) .
C22 Fe1 Ga01 175.62(12) .
C23 Fe1 Ga01 82.44(12) .
C21 Fe1 Ga01 83.35(12) .
B1S Fe1 Ga01 88.42(12) .
P1 Fe1 Ga01 93.92(3) .
C11 P1 C12 104.2(2) .
C11 P1 C13 102.21(19) .
C12 P1 C13 103.3(2) .
C11 P1 Fe1 115.65(13) .
C12 P1 Fe1 115.86(15) .
C13 P1 Fe1 113.88(15) .
C31 B1S Cl1 113.3(3) .
C31 B1S Fe1 125.9(3) .
Cl1 B1S Fe1 120.6(2) .
Ga01 Cl2 Ga01 95.98(5) 2_655
Ga01 Cl4 Ga01 93.08(4) 2_655
P1 C11 H11A 109.5 .
P1 C11 H11B 109.5 .
H11A C11 H11B 109.5 .
P1 C11 H11C 109.5 .
H11A C11 H11C 109.5 .
H11B C11 H11C 109.5 .
P1 C12 H12A 109.5 .
P1 C12 H12B 109.5 .
H12A C12 H12B 109.5 .
P1 C12 H12C 109.5 .
H12A C12 H12C 109.5 .
H12B C12 H12C 109.5 .
P1 C13 H13A 109.5 .
P1 C13 H13B 109.5 .
H13A C13 H13B 109.5 .
P1 C13 H13C 109.5 .
H13A C13 H13C 109.5 .
H13B C13 H13C 109.5 .
O21 C21 Fe1 176.9(3) .
O22 C22 Fe1 178.7(3) .
O23 C23 Fe1 179.2(4) .
C32 C31 C36 120.3(3) .
C32 C31 B1S 118.5(3) .
C36 C31 B1S 121.2(3) .
C33 C32 C31 119.9(3) .
C33 C32 C37 119.1(4) .
C31 C32 C37 121.0(3) .
C34 C33 C32 118.9(4) .
C34 C33 C38 119.7(3) .
C32 C33 C38 121.4(4) .
C35 C34 C33 122.3(3) .
C35 C34 H34 118.9 .
C33 C34 H34 118.9 .
C34 C35 C36 119.1(3) .
C34 C35 C39 119.9(3) .
C36 C35 C39 121.0(4) .
C35 C36 C31 119.6(4) .
C35 C36 C40 119.1(3) .
C31 C36 C40 121.3(3) .
C32 C37 H37A 109.5 .
C32 C37 H37B 109.5 .
H37A C37 H37B 109.5 .
C32 C37 H37C 109.5 .
H37A C37 H37C 109.5 .
H37B C37 H37C 109.5 .
C33 C38 H38A 109.5 .
C33 C38 H38B 109.5 .
H38A C38 H38B 109.5 .
C33 C38 H38C 109.5 .
H38A C38 H38C 109.5 .
H38B C38 H38C 109.5 .
C35 C39 H39A 109.5 .
C35 C39 H39B 109.5 .
H39A C39 H39B 109.5 .
C35 C39 H39C 109.5 .
H39A C39 H39C 109.5 .
H39B C39 H39C 109.5 .
C36 C40 H40A 109.5 .
C36 C40 H40B 109.5 .
H40A C40 H40B 109.5 .
C36 C40 H40C 109.5 .
H40A C40 H40C 109.5 .
H40B C40 H40C 109.5 .
C66 C61 C62 118.2(4) .
C66 C61 C67 121.0(4) .
C62 C61 C67 120.8(5) .
C63 C62 C61 121.1(5) .
C63 C62 H62 119.4 .
C61 C62 H62 119.4 .
C62 C63 C64 120.6(4) .
C62 C63 H63 119.7 .
C64 C63 H63 119.7 .
C65 C64 C63 118.8(5) .
C65 C64 H64 120.6 .
C63 C64 H64 120.6 .
C64 C65 C66 121.3(5) .
C64 C65 H65 119.4 .
C66 C65 H65 119.4 .
C61 C66 C65 119.9(4) .
C61 C66 H66 120.0 .
C65 C66 H66 120.0 .
C61 C67 H67A 109.5 .
C61 C67 H67B 109.5 .
H67A C67 H67B 109.5 .
C61 C67 H67C 109.5 .
H67A C67 H67C 109.5 .
H67B C67 H67C 109.5 .

loop_
_geom_bond_atom_site_label_1
_geom_bond_atom_site_label_2
_geom_bond_distance
_geom_bond_site_symmetry_2
Ga01 Cl3 2.1995(9) .
Ga01 Fe1 2.3586(7) .
Ga01 Cl2 2.3725(9) .
Ga01 Cl4 2.4288(9) .
Fe1 C22 1.782(4) .
Fe1 C23 1.789(4) .
Fe1 C21 1.793(4) .
Fe1 B1S 2.058(4) .
Fe1 P1 2.2756(11) .
Cl1 B1S 1.805(4) .
P1 C11 1.779(4) .
P1 C12 1.809(4) .
P1 C13 1.816(4) .
B1S C31 1.565(5) .
Cl2 Ga01 2.3725(9) 2_655
Cl4 Ga01 2.4288(9) 2_655
C11 H11A 0.9800 .
C11 H11B 0.9800 .
C11 H11C 0.9800 .
C12 H12A 0.9800 .
C12 H12B 0.9800 .
C12 H12C 0.9800 .
C13 H13A 0.9800 .
C13 H13B 0.9800 .
C13 H13C 0.9800 .
O21 C21 1.134(4) .
O22 C22 1.144(5) .
O23 C23 1.136(4) .
C31 C32 1.403(5) .
C31 C36 1.409(5) .
C32 C33 1.403(5) .
C32 C37 1.507(5) .
C33 C34 1.391(5) .
C33 C38 1.502(6) .
C34 C35 1.387(6) .
C34 H34 0.9500 .
C35 C36 1.405(5) .
C35 C39 1.510(5) .
C36 C40 1.501(5) .
C37 H37A 0.9800 .
C37 H37B 0.9800 .
C37 H37C 0.9800 .
C38 H38A 0.9800 .
C38 H38B 0.9800 .
C38 H38C 0.9800 .
C39 H39A 0.9800 .
C39 H39B 0.9800 .
C39 H39C 0.9800 .
C40 H40A 0.9800 .
C40 H40B 0.9800 .
C40 H40C 0.9800 .
C61 C66 1.385(7) .
C61 C62 1.387(6) .
C61 C67 1.501(7) .
C62 C63 1.377(6) .
C62 H62 0.9500 .
C63 C64 1.385(7) .
C63 H63 0.9500 .
C64 C65 1.358(7) .
C64 H64 0.9500 .
C65 C66 1.402(7) .
C65 H65 0.9500 .
C66 H66 0.9500 .
C67 H67A 0.9800 .
C67 H67B 0.9800 .
C67 H67C 0.9800 .

loop_
_geom_torsion_atom_site_label_1
_geom_torsion_atom_site_label_2
_geom_torsion_atom_site_label_3
_geom_torsion_atom_site_label_4
_geom_torsion
_geom_torsion_site_symmetry_4
Cl3 Ga01 Fe1 C23 7.57(12) .
Cl2 Ga01 Fe1 C23 -127.77(12) .
Cl4 Ga01 Fe1 C23 130.70(12) .
Cl3 Ga01 Fe1 C21 -174.86(12) .
Cl2 Ga01 Fe1 C21 49.79(11) .
Cl4 Ga01 Fe1 C21 -51.73(11) .
Cl3 Ga01 Fe1 B1S 94.24(12) .
Cl2 Ga01 Fe1 B1S -41.11(12) .
Cl4 Ga01 Fe1 B1S -142.63(12) .
Cl3 Ga01 Fe1 P1 -81.55(5) .
Cl2 Ga01 Fe1 P1 143.10(4) .
Cl4 Ga01 Fe1 P1 41.58(4) .
C22 Fe1 P1 C11 -144.5(2) .
C23 Fe1 P1 C11 -46.5(2) .
C21 Fe1 P1 C11 119.4(2) .
Ga01 Fe1 P1 C11 35.86(17) .
C22 Fe1 P1 C12 93.2(2) .
C23 Fe1 P1 C12 -168.9(2) .
C21 Fe1 P1 C12 -2.9(2) .
Ga01 Fe1 P1 C12 -86.5(2) .
C22 Fe1 P1 C13 -26.5(2) .
C23 Fe1 P1 C13 71.5(2) .
C21 Fe1 P1 C13 -122.6(2) .
Ga01 Fe1 P1 C13 153.85(17) .
C22 Fe1 B1S C31 -29.7(3) .
C23 Fe1 B1S C31 -127.8(3) .
C21 Fe1 B1S C31 66.4(3) .
Ga01 Fe1 B1S C31 149.7(3) .
C22 Fe1 B1S Cl1 144.8(3) .
C23 Fe1 B1S Cl1 46.7(3) .
C21 Fe1 B1S Cl1 -119.1(3) .
Ga01 Fe1 B1S Cl1 -35.8(2) .
Cl3 Ga01 Cl2 Ga01 97.87(3) 2_655
Fe1 Ga01 Cl2 Ga01 -117.62(3) 2_655
Cl4 Ga01 Cl2 Ga01 0.0 2_655
Cl3 Ga01 Cl4 Ga01 -99.68(3) 2_655
Fe1 Ga01 Cl4 Ga01 123.81(3) 2_655
Cl2 Ga01 Cl4 Ga01 0.0 2_655
Cl1 B1S C31 C32 -86.0(4) .
Fe1 B1S C31 C32 88.8(4) .
Cl1 B1S C31 C36 92.0(4) .
Fe1 B1S C31 C36 -93.1(4) .
C36 C31 C32 C33 1.2(5) .
B1S C31 C32 C33 179.3(3) .
C36 C31 C32 C37 -176.8(3) .
B1S C31 C32 C37 1.2(5) .
C31 C32 C33 C34 -0.2(5) .
C37 C32 C33 C34 177.9(3) .
C31 C32 C33 C38 -178.5(3) .
C37 C32 C33 C38 -0.4(5) .
C32 C33 C34 C35 -0.3(5) .
C38 C33 C34 C35 178.0(4) .
C33 C34 C35 C36 -0.1(5) .
C33 C34 C35 C39 -178.2(3) .
C34 C35 C36 C31 1.2(5) .
C39 C35 C36 C31 179.2(3) .
C34 C35 C36 C40 -176.7(3) .
C39 C35 C36 C40 1.3(5) .
C32 C31 C36 C35 -1.7(5) .
B1S C31 C36 C35 -179.7(3) .
C32 C31 C36 C40 176.1(3) .
B1S C31 C36 C40 -1.9(5) .
C66 C61 C62 C63 -1.5(7) .
C67 C61 C62 C63 177.5(5) .
C61 C62 C63 C64 2.5(8) .
C62 C63 C64 C65 -1.3(8) .
C63 C64 C65 C66 -0.8(8) .
C62 C61 C66 C65 -0.5(7) .
C67 C61 C66 C65 -179.5(5) .
C64 C65 C66 C61 1.6(8) .
